data_4516590
loop_
_publ_author_name
'Martin, Adam D.'
'Wojciechowski, Jonathan P.'
'Bhadbhade, Mohan M.'
'Thordarson, Pall'

_publ_section_title
;
 A Capped Dipeptide Which Simultaneously Exhibits Gelation and
 Crystallization Behavior.
;
_journal_issue 9
_journal_name_full 'Langmuir : the ACS journal of surfaces and colloids'
_journal_page_first 2245
_journal_page_last 2250
_journal_paper_doi 10.1021/acs.langmuir.5b03963
_journal_volume 32
_journal_year 2016
_chemical_absolute_configuration rm
_chemical_formula_moiety 'C27 H26 N4 O4'
_chemical_formula_sum 'C27 H26 N4 O4'
_chemical_formula_weight 470.52
_space_group_crystal_system monoclinic
_space_group_IT_number 4
_space_group_name_Hall 'P 2yb'
_space_group_name_H-M_alt 'P 1 21 1'
_atom_sites_solution_hydrogens geom
_audit_creation_date 2015-10-13
_audit_creation_method
;
Olex2 1.2
(compiled 2015.09.30 svn.r3233 for OlexSys, GUI svn.r5103)
;
_cell_angle_alpha 90
_cell_angle_beta 91.32(3)
_cell_angle_gamma 90
_cell_formula_units_Z 2
_cell_length_a 5.0100(10)
_cell_length_b 17.384(4)
_cell_length_c 13.250(3)
_cell_measurement_temperature 100
_cell_volume 1153.7(4)
_computing_molecular_graphics 'Olex2 (Dolomanov et al., 2009)'
_computing_publication_material 'Olex2 (Dolomanov et al., 2009)'
_computing_structure_refinement 'ShelXL (Sheldrick, 2015)'
_diffrn_ambient_temperature 100
_diffrn_measured_fraction_theta_full 0.994
_diffrn_measured_fraction_theta_max 0.995
_diffrn_measurement_device_type 'Australian Synchrotron'
_diffrn_measurement_method '\w scans'
_diffrn_radiation_type MoK\a
_diffrn_radiation_wavelength 0.71073
_diffrn_reflns_av_R_equivalents 0.0742
_diffrn_reflns_av_unetI/netI 0.0557
_diffrn_reflns_Laue_measured_fraction_full 0.994
_diffrn_reflns_Laue_measured_fraction_max 0.995
_diffrn_reflns_limit_h_max 7
_diffrn_reflns_limit_h_min -7
_diffrn_reflns_limit_k_max 24
_diffrn_reflns_limit_k_min -24
_diffrn_reflns_limit_l_max 18
_diffrn_reflns_limit_l_min -18
_diffrn_reflns_number 22802
_diffrn_reflns_point_group_measured_fraction_full 0.983
_diffrn_reflns_point_group_measured_fraction_max 0.985
_diffrn_reflns_theta_full 26.000
_diffrn_reflns_theta_max 30.086
_diffrn_reflns_theta_min 1.537
_diffrn_standards_number 0
_exptl_absorpt_coefficient_mu 0.093
_exptl_absorpt_correction_type none
_exptl_crystal_colour colourless
_exptl_crystal_colour_primary colourless
_exptl_crystal_density_diffrn 1.354
_exptl_crystal_description plate
_exptl_crystal_F_000 496
_exptl_crystal_size_max 0.02
_exptl_crystal_size_mid 0.015
_exptl_crystal_size_min 0.01
_refine_diff_density_max 0.393
_refine_diff_density_min -0.380
_refine_diff_density_rms 0.083
_refine_ls_abs_structure_details
;
 Flack x determined using 2752 quotients [(I+)-(I-)]/[(I+)+(I-)]
 (Parsons, Flack and Wagner, Acta Cryst. B69 (2013) 249-259).
;
_refine_ls_abs_structure_Flack -0.7(5)
_refine_ls_extinction_method none
_refine_ls_goodness_of_fit_ref 1.068
_refine_ls_hydrogen_treatment constr
_refine_ls_matrix_type full
_refine_ls_number_parameters 317
_refine_ls_number_reflns 6664
_refine_ls_number_restraints 1
_refine_ls_restrained_S_all 1.068
_refine_ls_R_factor_all 0.0526
_refine_ls_R_factor_gt 0.0491
_refine_ls_shift/su_max 0.000
_refine_ls_shift/su_mean 0.000
_refine_ls_structure_factor_coef Fsqd
_refine_ls_weighting_details 'w=1/[\s^2^(Fo^2^)+(0.0876P)^2^+0.0457P] where P=(Fo^2^+2Fc^2^)/3'
_refine_ls_weighting_scheme calc
_refine_ls_wR_factor_gt 0.1224
_refine_ls_wR_factor_ref 0.1245
_reflns_Friedel_coverage 0.920
_reflns_Friedel_fraction_full 0.972
_reflns_Friedel_fraction_max 0.974
_reflns_number_gt 6237
_reflns_number_total 6664
_reflns_threshold_expression 'I > 2\s(I)'
_cod_data_source_file la5b03963_si_002.cif
_cod_data_source_block for_test_a
_cod_database_code 4516590
_shelx_space_group_comment
;
The symmetry employed for this shelxl refinement is uniquely defined
by the following loop, which should always be used as a source of
symmetry information in preference to the above space-group names.
They are only intended as comments.
;
_olex2_refinement_description
;
1. Fixed Uiso
 At 1.2 times of:
  All C(H) groups, All C(H,H) groups, All N(H) groups
 At 1.5 times of:
  All O(H) groups
2.a Ternary CH refined with riding coordinates:
 C4(H4), C7(H7)
2.b Secondary CH2 refined with riding coordinates:
 C1(H1A,H1B), C1B(H1BA,H1BB), C1C(H1CA,H1CB)
2.c Aromatic/amide H refined with riding coordinates:
 N3(H3), N6(H6), C2A(H2A), C5A(H5A), C6A(H6A), C7A(H7A), C8A(H8A), C3B(H3B),
 C4B(H4B), C5B(H5B), C6B(H6B), C7B(H7B), C3C(H3C), C4C(H4C), C5C(H5C), C6C(H6C),
  C7C(H7C)
2.d Idealised tetrahedral OH refined as rotating group:
 O10(H10)
;
_shelx_shelxl_version_number 2014/7
_olex2_submission_special_instructions 'No special instructions were received'

loop_
_space_group_symop_operation_xyz
'x, y, z'
'-x, y+1/2, -z'

loop_
_atom_site_label
_atom_site_type_symbol
_atom_site_fract_x
_atom_site_fract_y
_atom_site_fract_z
_atom_site_U_iso_or_equiv
_atom_site_adp_type
_atom_site_occupancy
_atom_site_site_symmetry_order
_atom_site_calc_flag
_atom_site_refinement_flags_posn
O2 O 0.7468(3) 0.48252(8) 0.32129(13) 0.0134(3) Uani 1 1 d .
O5 O 0.1067(3) 0.60236(13) 0.52046(13) 0.0231(4) Uani 1 1 d .
O9 O 0.7342(4) 0.72163(9) 0.63953(13) 0.0168(3) Uani 1 1 d .
O10 O 0.7608(4) 0.65969(10) 0.78757(13) 0.0186(3) Uani 1 1 d .
H10 H 0.8623 0.6961 0.8046 0.028 Uiso 1 1 calc GR
N3 N 0.3135(3) 0.51673(9) 0.33795(13) 0.0086(3) Uani 1 1 d .
H3 H 0.1467 0.5010 0.3333 0.010 Uiso 1 1 calc R
N6 N 0.5558(3) 0.59541(10) 0.53959(13) 0.0094(3) Uani 1 1 d .
H6 H 0.7084 0.5949 0.5080 0.011 Uiso 1 1 calc R
C1 C 0.4051(4) 0.38885(11) 0.28040(17) 0.0120(4) Uani 1 1 d .
H1A H 0.3751 0.3558 0.3399 0.014 Uiso 1 1 calc R
H1B H 0.2325 0.3951 0.2435 0.014 Uiso 1 1 calc R
C2 C 0.5067(4) 0.46762(11) 0.31551(14) 0.0083(3) Uani 1 1 d .
C4 C 0.3675(3) 0.59576(11) 0.37000(15) 0.0089(3) Uani 1 1 d .
H4 H 0.5570 0.6087 0.3551 0.011 Uiso 1 1 calc R
C5 C 0.3306(4) 0.59916(11) 0.48413(15) 0.0092(3) Uani 1 1 d .
C7 C 0.5636(4) 0.59217(11) 0.64880(15) 0.0101(3) Uani 1 1 d .
H7 H 0.3758 0.5905 0.6727 0.012 Uiso 1 1 calc R
C8 C 0.6975(4) 0.66564(11) 0.69099(16) 0.0104(3) Uani 1 1 d .
N1A N 0.5952(3) 0.35234(10) 0.21540(14) 0.0114(3) Uani 1 1 d .
N3A N 0.9293(4) 0.27825(10) 0.16421(15) 0.0124(3) Uani 1 1 d .
C2A C 0.7726(4) 0.29618(11) 0.23880(16) 0.0119(4) Uani 1 1 d .
H2A H 0.7829 0.2720 0.3030 0.014 Uiso 1 1 calc R
C4A C 0.8532(4) 0.32732(11) 0.08554(16) 0.0120(4) Uani 1 1 d .
C5A C 0.9463(5) 0.33428(14) -0.01271(18) 0.0174(4) Uani 1 1 d .
H5A H 1.0852 0.3023 -0.0365 0.021 Uiso 1 1 calc R
C6A C 0.8272(5) 0.38994(13) -0.07419(18) 0.0187(4) Uani 1 1 d .
H6A H 0.8856 0.3958 -0.1415 0.022 Uiso 1 1 calc R
C7A C 0.6233(5) 0.43759(13) -0.03950(19) 0.0182(4) Uani 1 1 d .
H7A H 0.5487 0.4753 -0.0838 0.022 Uiso 1 1 calc R
C8A C 0.5273(4) 0.43147(12) 0.05692(18) 0.0147(4) Uani 1 1 d .
H8A H 0.3895 0.4639 0.0806 0.018 Uiso 1 1 calc R
C9A C 0.6453(4) 0.37476(11) 0.11743(16) 0.0108(3) Uani 1 1 d .
C1B C 0.1824(4) 0.65196(11) 0.31250(16) 0.0121(4) Uani 1 1 d .
H1BA H -0.0054 0.6406 0.3289 0.014 Uiso 1 1 calc R
H1BB H 0.2224 0.7052 0.3348 0.014 Uiso 1 1 calc R
C2B C 0.2152(4) 0.64633(11) 0.19978(17) 0.0120(4) Uani 1 1 d .
C3B C 0.0461(4) 0.60041(14) 0.14080(18) 0.0186(4) Uani 1 1 d .
H3B H -0.0945 0.5730 0.1715 0.022 Uiso 1 1 calc R
C4B C 0.0809(5) 0.59423(15) 0.03706(19) 0.0211(4) Uani 1 1 d .
H4B H -0.0375 0.5631 -0.0023 0.025 Uiso 1 1 calc R
C5B C 0.2853(5) 0.63287(14) -0.00901(19) 0.0193(4) Uani 1 1 d .
H5B H 0.3093 0.6282 -0.0797 0.023 Uiso 1 1 calc R
C6B C 0.4542(5) 0.67825(16) 0.0488(2) 0.0250(5) Uani 1 1 d .
H6B H 0.5959 0.7049 0.0176 0.030 Uiso 1 1 calc R
C7B C 0.4201(5) 0.68559(14) 0.15215(19) 0.0211(5) Uani 1 1 d .
H7B H 0.5373 0.7176 0.1907 0.025 Uiso 1 1 calc R
C1C C 0.7088(4) 0.51913(12) 0.68682(17) 0.0129(4) Uani 1 1 d .
H1CA H 0.8948 0.5200 0.6632 0.015 Uiso 1 1 calc R
H1CB H 0.7158 0.5197 0.7615 0.015 Uiso 1 1 calc R
C2C C 0.5765(4) 0.44550(11) 0.65140(16) 0.0117(4) Uani 1 1 d .
C3C C 0.3604(4) 0.41463(12) 0.70258(17) 0.0138(4) Uani 1 1 d .
H3C H 0.2931 0.4409 0.7595 0.017 Uiso 1 1 calc R
C4C C 0.2424(5) 0.34573(12) 0.67115(19) 0.0178(4) Uani 1 1 d .
H4C H 0.0953 0.3256 0.7066 0.021 Uiso 1 1 calc R
C5C C 0.3383(5) 0.30667(13) 0.5887(2) 0.0201(5) Uani 1 1 d .
H5C H 0.2572 0.2600 0.5669 0.024 Uiso 1 1 calc R
C6C C 0.5557(5) 0.33660(14) 0.53765(19) 0.0213(5) Uani 1 1 d .
H6C H 0.6245 0.3097 0.4815 0.026 Uiso 1 1 calc R
C7C C 0.6722(5) 0.40554(14) 0.56850(18) 0.0180(4) Uani 1 1 d .
H7C H 0.8187 0.4257 0.5327 0.022 Uiso 1 1 calc R

loop_
_atom_site_aniso_label
_atom_site_aniso_U_11
_atom_site_aniso_U_22
_atom_site_aniso_U_33
_atom_site_aniso_U_23
_atom_site_aniso_U_13
_atom_site_aniso_U_12
O2 0.0053(6) 0.0147(7) 0.0202(8) -0.0014(6) 0.0014(5) -0.0007(5)
O5 0.0059(6) 0.0506(11) 0.0129(8) -0.0038(8) 0.0019(5) 0.0011(7)
O9 0.0272(8) 0.0100(6) 0.0131(7) 0.0017(5) -0.0017(6) -0.0001(6)
O10 0.0268(8) 0.0170(7) 0.0118(7) 0.0021(6) -0.0039(6) -0.0118(6)
N3 0.0056(6) 0.0103(7) 0.0099(7) -0.0017(6) -0.0008(5) -0.0026(5)
N6 0.0050(6) 0.0147(7) 0.0084(7) 0.0016(6) 0.0008(5) -0.0002(6)
C1 0.0113(8) 0.0096(8) 0.0154(10) -0.0013(7) 0.0037(7) 0.0000(6)
C2 0.0075(7) 0.0102(7) 0.0071(8) 0.0016(6) -0.0014(6) -0.0008(6)
C4 0.0051(7) 0.0107(7) 0.0110(8) -0.0016(7) -0.0006(6) -0.0018(6)
C5 0.0066(7) 0.0104(7) 0.0108(8) -0.0015(7) -0.0001(6) -0.0004(6)
C7 0.0092(7) 0.0123(8) 0.0088(8) 0.0016(7) 0.0000(6) -0.0019(6)
C8 0.0094(8) 0.0118(8) 0.0099(9) -0.0004(7) 0.0011(6) -0.0006(6)
N1A 0.0116(7) 0.0094(7) 0.0132(8) 0.0006(6) 0.0020(6) -0.0001(6)
N3A 0.0149(8) 0.0105(7) 0.0119(8) -0.0010(6) 0.0000(6) 0.0031(6)
C2A 0.0134(8) 0.0085(7) 0.0137(9) -0.0018(7) -0.0005(7) -0.0004(6)
C4A 0.0127(8) 0.0101(8) 0.0130(9) -0.0013(7) -0.0023(7) 0.0003(7)
C5A 0.0177(10) 0.0209(10) 0.0137(10) -0.0026(8) 0.0034(8) 0.0035(7)
C6A 0.0225(10) 0.0219(11) 0.0118(10) 0.0022(8) 0.0017(8) -0.0004(8)
C7A 0.0195(10) 0.0183(9) 0.0167(11) 0.0053(8) -0.0024(8) 0.0000(8)
C8A 0.0152(9) 0.0133(9) 0.0157(10) 0.0011(7) -0.0013(7) 0.0017(7)
C9A 0.0110(8) 0.0099(7) 0.0115(9) -0.0013(6) 0.0002(7) -0.0008(6)
C1B 0.0112(8) 0.0126(8) 0.0124(9) -0.0025(7) -0.0012(7) 0.0039(6)
C2B 0.0113(8) 0.0104(8) 0.0143(9) 0.0014(7) -0.0017(7) 0.0028(6)
C3B 0.0167(9) 0.0227(10) 0.0163(10) 0.0010(9) -0.0006(8) -0.0060(8)
C4B 0.0262(11) 0.0219(10) 0.0150(10) -0.0013(9) -0.0046(8) -0.0030(9)
C5B 0.0239(11) 0.0196(10) 0.0144(10) 0.0047(8) 0.0012(8) 0.0065(8)
C6B 0.0226(11) 0.0316(13) 0.0209(12) 0.0089(10) 0.0039(9) -0.0076(10)
C7B 0.0218(10) 0.0238(11) 0.0174(12) 0.0046(9) -0.0037(8) -0.0094(9)
C1C 0.0128(8) 0.0126(8) 0.0130(9) 0.0022(7) -0.0037(7) -0.0024(7)
C2C 0.0148(8) 0.0107(8) 0.0096(9) 0.0024(6) -0.0033(7) 0.0013(6)
C3C 0.0150(9) 0.0128(9) 0.0137(10) -0.0002(7) 0.0002(8) 0.0001(7)
C4C 0.0180(10) 0.0133(9) 0.0220(11) 0.0013(8) -0.0034(8) -0.0012(7)
C5C 0.0277(12) 0.0118(9) 0.0205(11) -0.0015(8) -0.0077(9) -0.0003(8)
C6C 0.0302(12) 0.0204(10) 0.0131(10) -0.0020(8) -0.0021(9) 0.0057(9)
C7C 0.0206(10) 0.0210(10) 0.0124(10) 0.0019(8) 0.0009(8) 0.0027(8)

loop_
_atom_type_symbol
_atom_type_description
_atom_type_scat_dispersion_real
_atom_type_scat_dispersion_imag
_atom_type_scat_source
C C 0.0033 0.0016 'International Tables Vol C Tables 4.2.6.8 and 6.1.1.4'
H H 0.0000 0.0000 'International Tables Vol C Tables 4.2.6.8 and 6.1.1.4'
N N 0.0061 0.0033 'International Tables Vol C Tables 4.2.6.8 and 6.1.1.4'
O O 0.0106 0.0060 'International Tables Vol C Tables 4.2.6.8 and 6.1.1.4'

loop_
_geom_angle_atom_site_label_1
_geom_angle_atom_site_label_2
_geom_angle_atom_site_label_3
_geom_angle
C8 O10 H10 109.5
C2 N3 H3 118.7
C2 N3 C4 122.54(16)
C4 N3 H3 118.7
C5 N6 H6 118.1
C5 N6 C7 123.75(16)
C7 N6 H6 118.1
H1A C1 H1B 108.1
C2 C1 H1A 109.5
C2 C1 H1B 109.5
N1A C1 H1A 109.5
N1A C1 H1B 109.5
N1A C1 C2 110.80(15)
O2 C2 N3 124.50(18)
O2 C2 C1 121.67(17)
N3 C2 C1 113.84(16)
N3 C4 H4 108.9
N3 C4 C5 107.34(16)
N3 C4 C1B 110.37(15)
C5 C4 H4 108.9
C5 C4 C1B 112.36(16)
C1B C4 H4 108.9
O5 C5 N6 123.58(19)
O5 C5 C4 121.34(18)
N6 C5 C4 115.03(16)
N6 C7 H7 108.3
N6 C7 C8 109.37(16)
N6 C7 C1C 111.10(17)
C8 C7 H7 108.3
C8 C7 C1C 111.45(16)
C1C C7 H7 108.3
O9 C8 O10 125.26(19)
O9 C8 C7 122.34(19)
O10 C8 C7 112.39(17)
C2A N1A C1 128.26(19)
C2A N1A C9A 106.64(17)
C9A N1A C1 124.85(17)
C2A N3A C4A 105.06(17)
N1A C2A H2A 123.2
N3A C2A N1A 113.57(19)
N3A C2A H2A 123.2
N3A C4A C5A 131.17(19)
N3A C4A C9A 109.09(18)
C5A C4A C9A 119.73(19)
C4A C5A H5A 121.4
C6A C5A C4A 117.2(2)
C6A C5A H5A 121.4
C5A C6A H6A 119.1
C5A C6A C7A 121.7(2)
C7A C6A H6A 119.1
C6A C7A H7A 119.0
C8A C7A C6A 122.0(2)
C8A C7A H7A 119.0
C7A C8A H8A 122.1
C7A C8A C9A 115.8(2)
C9A C8A H8A 122.1
N1A C9A C4A 105.61(18)
N1A C9A C8A 130.94(19)
C8A C9A C4A 123.5(2)
C4 C1B H1BA 109.3
C4 C1B H1BB 109.3
H1BA C1B H1BB 107.9
C2B C1B C4 111.77(16)
C2B C1B H1BA 109.3
C2B C1B H1BB 109.3
C3B C2B C1B 120.94(19)
C3B C2B C7B 118.1(2)
C7B C2B C1B 120.9(2)
C2B C3B H3B 119.7
C2B C3B C4B 120.7(2)
C4B C3B H3B 119.7
C3B C4B H4B 119.7
C5B C4B C3B 120.7(2)
C5B C4B H4B 119.7
C4B C5B H5B 120.4
C6B C5B C4B 119.1(2)
C6B C5B H5B 120.4
C5B C6B H6B 119.6
C5B C6B C7B 120.8(2)
C7B C6B H6B 119.6
C2B C7B H7B 119.7
C6B C7B C2B 120.6(2)
C6B C7B H7B 119.7
C7 C1C H1CA 108.9
C7 C1C H1CB 108.9
H1CA C1C H1CB 107.7
C2C C1C C7 113.31(17)
C2C C1C H1CA 108.9
C2C C1C H1CB 108.9
C3C C2C C1C 120.91(19)
C7C C2C C1C 120.7(2)
C7C C2C C3C 118.4(2)
C2C C3C H3C 119.6
C4C C3C C2C 120.8(2)
C4C C3C H3C 119.6
C3C C4C H4C 119.8
C5C C4C C3C 120.3(2)
C5C C4C H4C 119.8
C4C C5C H5C 120.4
C4C C5C C6C 119.3(2)
C6C C5C H5C 120.4
C5C C6C H6C 119.8
C7C C6C C5C 120.4(2)
C7C C6C H6C 119.8
C2C C7C H7C 119.6
C6C C7C C2C 120.8(2)
C6C C7C H7C 119.6

loop_
_geom_bond_atom_site_label_1
_geom_bond_atom_site_label_2
_geom_bond_distance
O2 C2 1.231(2)
O5 C5 1.232(2)
O9 C8 1.205(3)
O10 H10 0.8400
O10 C8 1.316(3)
N3 H3 0.8800
N3 C2 1.329(2)
N3 C4 1.461(3)
N6 H6 0.8800
N6 C5 1.334(2)
N6 C7 1.448(3)
C1 H1A 0.9900
C1 H1B 0.9900
C1 C2 1.530(3)
C1 N1A 1.445(3)
C4 H4 1.0000
C4 C5 1.529(3)
C4 C1B 1.537(3)
C7 H7 1.0000
C7 C8 1.541(3)
C7 C1C 1.542(3)
N1A C2A 1.351(3)
N1A C9A 1.384(3)
N3A C2A 1.314(3)
N3A C4A 1.393(3)
C2A H2A 0.9500
C4A C5A 1.398(3)
C4A C9A 1.402(3)
C5A H5A 0.9500
C5A C6A 1.391(3)
C6A H6A 0.9500
C6A C7A 1.401(3)
C7A H7A 0.9500
C7A C8A 1.379(3)
C8A H8A 0.9500
C8A C9A 1.394(3)
C1B H1BA 0.9900
C1B H1BB 0.9900
C1B C2B 1.510(3)
C2B C3B 1.391(3)
C2B C7B 1.395(3)
C3B H3B 0.9500
C3B C4B 1.394(3)
C4B H4B 0.9500
C4B C5B 1.379(3)
C5B H5B 0.9500
C5B C6B 1.376(4)
C6B H6B 0.9500
C6B C7B 1.390(4)
C7B H7B 0.9500
C1C H1CA 0.9900
C1C H1CB 0.9900
C1C C2C 1.511(3)
C2C C3C 1.398(3)
C2C C7C 1.394(3)
C3C H3C 0.9500
C3C C4C 1.395(3)
C4C H4C 0.9500
C4C C5C 1.382(4)
C5C H5C 0.9500
C5C C6C 1.395(4)
C6C H6C 0.9500
C6C C7C 1.390(3)
C7C H7C 0.9500

loop_
_geom_hbond_atom_site_label_D
_geom_hbond_atom_site_label_H
_geom_hbond_atom_site_label_A
_geom_hbond_distance_DH
_geom_hbond_distance_HA
_geom_hbond_distance_DA
_geom_hbond_angle_DHA
_geom_hbond_site_symmetry_A
O10 H10 N3A 0.84 1.81 2.650(2) 176.6 2_756
N3 H3 O2 0.88 2.03 2.904(2) 171.1 1_455
N6 H6 O5 0.88 2.00 2.780(2) 146.6 1_655
C1 H1A O9 0.99 2.41 3.178(3) 133.7 2_646
C1 H1B N3A 0.99 2.73 3.403(3) 125.5 1_455
C2A H2A O9 0.95 2.85 3.303(3) 110.1 2_646
C2A H2A O9 0.95 2.67 3.194(3) 115.6 2_746
C1C H1CA O5 0.99 2.62 3.336(3) 129.6 1_655
C5C H5C O9 0.95 2.82 3.378(3) 118.7 2_646
C6C H6C O9 0.95 2.83 3.385(3) 118.2 2_646

loop_
_geom_torsion_atom_site_label_1
_geom_torsion_atom_site_label_2
_geom_torsion_atom_site_label_3
_geom_torsion_atom_site_label_4
_geom_torsion
N3 C4 C5 O5 -78.5(2)
N3 C4 C5 N6 99.08(19)
N3 C4 C1B C2B -58.6(2)
N6 C7 C8 O9 14.0(3)
N6 C7 C8 O10 -166.85(17)
N6 C7 C1C C2C -60.5(2)
C1 N1A C2A N3A -176.20(18)
C1 N1A C9A C4A 176.32(17)
C1 N1A C9A C8A -3.5(3)
C2 N3 C4 C5 -103.7(2)
C2 N3 C4 C1B 133.53(19)
C2 C1 N1A C2A 101.4(2)
C2 C1 N1A C9A -72.1(2)
C4 N3 C2 O2 1.6(3)
C4 N3 C2 C1 -178.09(17)
C4 C1B C2B C3B 95.5(2)
C4 C1B C2B C7B -83.0(2)
C5 N6 C7 C8 -114.9(2)
C5 N6 C7 C1C 121.6(2)
C5 C4 C1B C2B -178.34(16)
C7 N6 C5 O5 2.1(3)
C7 N6 C5 C4 -175.44(17)
C7 C1C C2C C3C -83.2(2)
C7 C1C C2C C7C 98.7(2)
C8 C7 C1C C2C 177.22(17)
N1A C1 C2 O2 -26.3(3)
N1A C1 C2 N3 153.43(18)
N3A C4A C5A C6A -180.0(2)
N3A C4A C9A N1A -1.1(2)
N3A C4A C9A C8A 178.74(19)
C2A N1A C9A C4A 1.7(2)
C2A N1A C9A C8A -178.1(2)
C2A N3A C4A C5A -179.1(2)
C2A N3A C4A C9A 0.0(2)
C4A N3A C2A N1A 1.1(2)
C4A C5A C6A C7A 0.4(3)
C5A C4A C9A N1A 178.20(19)
C5A C4A C9A C8A -2.0(3)
C5A C6A C7A C8A -0.7(4)
C6A C7A C8A C9A -0.2(3)
C7A C8A C9A N1A -178.7(2)
C7A C8A C9A C4A 1.6(3)
C9A N1A C2A N3A -1.8(2)
C9A C4A C5A C6A 0.9(3)
C1B C4 C5 O5 43.0(3)
C1B C4 C5 N6 -139.41(18)
C1B C2B C3B C4B -178.7(2)
C1B C2B C7B C6B 178.0(2)
C2B C3B C4B C5B 0.7(4)
C3B C2B C7B C6B -0.5(3)
C3B C4B C5B C6B -0.5(4)
C4B C5B C6B C7B -0.2(4)
C5B C6B C7B C2B 0.7(4)
C7B C2B C3B C4B -0.2(3)
C1C C7 C8 O9 137.2(2)
C1C C7 C8 O10 -43.6(2)
C1C C2C C3C C4C -178.5(2)
C1C C2C C7C C6C 178.1(2)
C2C C3C C4C C5C 0.2(3)
C3C C2C C7C C6C -0.1(3)
C3C C4C C5C C6C 0.5(4)
C4C C5C C6C C7C -0.9(4)
C5C C6C C7C C2C 0.8(4)
C7C C2C C3C C4C -0.4(3)
